data_9007729
loop_
_publ_author_name
'Leblanc, M.'
'Ferey, G.'

_publ_section_title
;
 Room-temperature structures of oxocopper(II) vanadate(V) hydrates,
 Cu3V2O8(H2O) and CuV2O6(H2O)2
;
_journal_name_full 'Acta Crystallographica, Section C'
_journal_page_first 15
_journal_page_last 18
_journal_paper_doi 10.1107/S0108270189004567
_journal_volume 46
_journal_year 1990
_chemical_formula_structural Cu3V2O8(H2O)
_chemical_formula_sum 'Cu3 H2 O9 V2'
_space_group_IT_number 11
_symmetry_space_group_name_Hall '-P 2yb'
_symmetry_space_group_name_H-M 'P 1 21/m 1'
_cell_angle_alpha 90
_cell_angle_beta 93.57
_cell_angle_gamma 90
_cell_formula_units_Z 2
_cell_length_a 7.444
_cell_length_b 6.658
_cell_length_c 7.759
_cell_volume 383.807
_database_code_amcsd 0010088
_exptl_crystal_density_diffrn 3.795
_cod_original_cell_volume 383.806
_cod_original_formula_sum 'Cu3 V2 O9 H2'
_cod_database_code 9007729
_amcsd_formula_title Cu3V2O8(H2O)

loop_
_space_group_symop_operation_xyz
x,y,z
x,1/2-y,z
-x,1/2+y,-z
-x,-y,-z

loop_
_atom_site_label
_atom_site_fract_x
_atom_site_fract_y
_atom_site_fract_z
_atom_site_U_iso_or_equiv
_atom_site_type_symbol
_atom_site_attached_hydrogens
Cu1 0.00000 0.00000 0.00000 0.00950 Cu 0
Cu2 0.16250 0.25000 0.70410 0.00963 Cu 0
Cu3 0.32370 0.25000 0.07030 0.01102 Cu 0
V1 0.66130 0.25000 0.78410 0.00709 V 0
V2 0.73320 0.25000 0.33350 0.00785 V 0
O1 0.09620 0.25000 -0.05950 0.00887 O 0
O2 0.23820 -0.03700 0.12970 0.01393 O 0
O3 0.44650 0.25000 0.82630 0.01520 O 0
O4 0.86130 0.45420 0.29600 0.01520 O 0
O5 0.53960 0.25000 0.21420 0.02153 O 0
O6 0.68030 0.25000 -0.44250 0.02280 O 0
Wat 0.21200 0.25000 0.45760 0.02406 O 2

loop_
_cod_changelog_entry_id
_cod_changelog_entry_author
_cod_changelog_entry_date
_cod_changelog_entry_text
1
;cod-tools version 3.8.0
Id: cif_guess_AMCSD_atom_types 9574 2023-05-10 09:00:05Z saulius
;
2023-05-10T18:50:59+03:00
;Derived atom types and hydrogen counts
from atom names that follow the AMCSD naming convention
(Wat == water, O-H == hydroxyl).
;

loop_
_cod_related_entry_id
_cod_related_entry_database
_cod_related_entry_code
1 AMCSD 0010088
